data_2243225
loop_
_publ_author_name
'Giesen, Joseph A.'
'Grayson, Scott M.'
'Mague, Joel T.'

_publ_section_title
;
 Syntheses and crystal structures of
 2,2,5-trimethyl-1,3-dioxane-5-carboxylic acid and
 2,2,5-trimethyl-1,3-dioxane-5-carboxylic anhydride
;
_journal_coeditor_code HB7867
_journal_issue 1
_journal_name_full 'Acta Crystallographica Section E'
_journal_page_first 86
_journal_page_last 90
_journal_paper_doi 10.1107/S2056989019016670
_journal_volume 76
_journal_year 2020
_chemical_formula_iupac 'C16 H26 O7'
_chemical_formula_moiety 'C16 H26 O7'
_chemical_formula_sum 'C16 H26 O7'
_chemical_formula_weight 330.37
_chemical_name_systematic
;
2,2,5-Trimethyl-1,3-dioxane-5-carboxylic anhydride
;
_space_group_crystal_system triclinic
_space_group_IT_number 2
_space_group_name_Hall '-P 1'
_space_group_name_H-M_alt 'P -1'
_atom_sites_solution_hydrogens geom
_atom_sites_solution_primary dual
_atom_sites_solution_secondary difmap
_audit_creation_method SHELXL-2018/3
_cell_angle_alpha 73.128(5)
_cell_angle_beta 84.900(5)
_cell_angle_gamma 89.499(6)
_cell_formula_units_Z 4
_cell_length_a 10.355(4)
_cell_length_b 11.928(5)
_cell_length_c 14.496(6)
_cell_measurement_reflns_used 9690
_cell_measurement_temperature 100(2)
_cell_measurement_theta_max 29.556
_cell_measurement_theta_min 2.356
_cell_volume 1706.3(12)
_computing_cell_refinement
;
<i>SAINT</i> (Bruker, 2016)
;
_computing_data_collection
;
<i>APEX3</i> (Bruker, 2016)
;
_computing_data_reduction
;
<i>SAINT</i> (Bruker, 2016)
;
_computing_molecular_graphics
;
<i>DIAMOND</i> (Brandenburg & Putz, 2012)
;
_computing_publication_material
;
<i>SHELXTL</i> (Sheldrick, 2008)
;
_computing_structure_refinement
;
<i>SHELXL2018</i> (Sheldrick, 2015<i>b</i>)
;
_computing_structure_solution
;
<i>SHELXT</i> (Sheldrick, 2015<i>a</i>)
;
_diffrn_ambient_temperature 100(2)
_diffrn_detector_area_resol_mean 8.3333
_diffrn_measured_fraction_theta_full 0.991
_diffrn_measured_fraction_theta_max 0.927
_diffrn_measurement_device_type 'Bruker SMART APEX CCD'
_diffrn_measurement_method '\f and \w scans'
_diffrn_radiation_monochromator graphite
_diffrn_radiation_type MoK\a
_diffrn_radiation_wavelength 0.71073
_diffrn_reflns_av_R_equivalents 0.0438
_diffrn_reflns_av_unetI/netI 0.0380
_diffrn_reflns_limit_h_max 14
_diffrn_reflns_limit_h_min -13
_diffrn_reflns_limit_k_max 15
_diffrn_reflns_limit_k_min -16
_diffrn_reflns_limit_l_max 19
_diffrn_reflns_limit_l_min -19
_diffrn_reflns_number 30041
_diffrn_reflns_theta_full 27.750
_diffrn_reflns_theta_max 29.245
_diffrn_reflns_theta_min 1.957
_diffrn_source 'fine-focus sealed tube'
_exptl_absorpt_coefficient_mu 0.100
_exptl_absorpt_correction_T_max 0.98
_exptl_absorpt_correction_T_min 0.97
_exptl_absorpt_correction_type multi-scan
_exptl_absorpt_process_details
;
(<i>SADABS</i>; Krause <i>et al.</i>, 2015)
;
_exptl_crystal_colour colourless
_exptl_crystal_density_diffrn 1.286
_exptl_crystal_density_method 'not measured'
_exptl_crystal_description block
_exptl_crystal_F_000 712
_exptl_crystal_size_max 0.300
_exptl_crystal_size_mid 0.300
_exptl_crystal_size_min 0.220
_refine_diff_density_max 0.350
_refine_diff_density_min -0.319
_refine_ls_extinction_method none
_refine_ls_goodness_of_fit_ref 1.038
_refine_ls_hydrogen_treatment constr
_refine_ls_matrix_type full
_refine_ls_number_parameters 427
_refine_ls_number_reflns 8606
_refine_ls_number_restraints 0
_refine_ls_restrained_S_all 1.038
_refine_ls_R_factor_all 0.0460
_refine_ls_R_factor_gt 0.0399
_refine_ls_shift/su_max 0.001
_refine_ls_shift/su_mean 0.000
_refine_ls_structure_factor_coef Fsqd
_refine_ls_weighting_details 'w=1/[\s^2^(Fo^2^)+(0.0556P)^2^+0.3868P] where P=(Fo^2^+2Fc^2^)/3'
_refine_ls_weighting_scheme calc
_refine_ls_wR_factor_gt 0.1031
_refine_ls_wR_factor_ref 0.1088
_reflns_number_gt 7451
_reflns_number_total 8606
_reflns_threshold_expression 'I > 2\s(I)'
_cod_data_source_file hb7867sup1.cif
_cod_data_source_block II
_cod_original_cell_volume 1706.3(11)
_cod_database_code 2243225
_shelx_space_group_comment
;
The symmetry employed for this shelxl refinement is uniquely defined
by the following loop, which should always be used as a source of
symmetry information in preference to the above space-group names.
They are only intended as comments.
;
_shelx_estimated_absorpt_t_min 0.971
_shelx_estimated_absorpt_t_max 0.978

loop_
_space_group_symop_operation_xyz
'x, y, z'
'-x, -y, -z'

loop_
_atom_site_type_symbol
_atom_site_label
_atom_site_fract_x
_atom_site_fract_y
_atom_site_fract_z
_atom_site_U_iso_or_equiv
_atom_site_adp_type
_atom_site_calc_flag
_atom_site_occupancy
O O1 0.61114(7) 0.17397(6) 0.38614(5) 0.01811(15) Uani d 1
O O2 0.50096(8) 0.34387(7) 0.35198(6) 0.02453(17) Uani d 1
O O3 0.20648(6) 0.19286(6) 0.24679(5) 0.01536(14) Uani d 1
O O4 0.37528(7) 0.08851(6) 0.19282(5) 0.01796(15) Uani d 1
O O5 0.69640(8) 0.26493(7) 0.48443(6) 0.02468(17) Uani d 1
O O6 0.77584(7) 0.26736(6) 0.20400(5) 0.01762(15) Uani d 1
O O7 0.85266(7) 0.41175(6) 0.26717(5) 0.01698(15) Uani d 1
C C1 0.50623(9) 0.24255(9) 0.35590(7) 0.01594(19) Uani d 1
C C2 0.40734(9) 0.17221(8) 0.32402(7) 0.01479(19) Uani d 1
C C3 0.47061(9) 0.13905(9) 0.23488(7) 0.01764(19) Uani d 1
H H3A 0.509546 0.209880 0.186491 0.021 Uiso calc 1
H H3B 0.540504 0.082334 0.254818 0.021 Uiso calc 1
C C4 0.26705(9) 0.16139(9) 0.16544(7) 0.01538(19) Uani d 1
C C5 0.29198(9) 0.25081(9) 0.29146(7) 0.01568(19) Uani d 1
H H5A 0.244737 0.268096 0.348059 0.019 Uiso calc 1
H H5B 0.323569 0.325907 0.244884 0.019 Uiso calc 1
C C6 0.36290(10) 0.06178(9) 0.40559(8) 0.0201(2) Uani d 1
H H6A 0.437550 0.011721 0.423812 0.030 Uiso calc 1
H H6B 0.298009 0.018822 0.383227 0.030 Uiso calc 1
H H6C 0.324777 0.084269 0.461837 0.030 Uiso calc 1
C C7 0.16859(10) 0.08444(9) 0.14008(8) 0.0197(2) Uani d 1
H H7A 0.137648 0.022159 0.198378 0.030 Uiso calc 1
H H7B 0.209200 0.049489 0.091533 0.030 Uiso calc 1
H H7C 0.095236 0.131909 0.113908 0.030 Uiso calc 1
C C8 0.30637(11) 0.26922(9) 0.08043(7) 0.0213(2) Uani d 1
H H8A 0.231143 0.319476 0.065223 0.032 Uiso calc 1
H H8B 0.337824 0.244353 0.023790 0.032 Uiso calc 1
H H8C 0.375355 0.312944 0.097812 0.032 Uiso calc 1
C C9 0.71419(10) 0.22328(9) 0.41881(7) 0.01674(19) Uani d 1
C C10 0.84583(9) 0.20922(8) 0.36723(7) 0.01496(18) Uani d 1
C C11 0.83536(10) 0.17628(8) 0.27399(7) 0.01655(19) Uani d 1
H H11A 0.923038 0.161976 0.246924 0.020 Uiso calc 1
H H11B 0.783369 0.102966 0.288491 0.020 Uiso calc 1
C C12 0.84132(10) 0.37818(9) 0.18094(7) 0.01700(19) Uani d 1
C C13 0.91677(10) 0.32801(8) 0.33964(7) 0.01650(19) Uani d 1
H H13A 0.918581 0.355697 0.397628 0.020 Uiso calc 1
H H13B 1.007414 0.319629 0.314757 0.020 Uiso calc 1
C C14 0.92243(10) 0.11550(9) 0.43651(8) 0.0221(2) Uani d 1
H H14A 0.925743 0.135002 0.497449 0.033 Uiso calc 1
H H14B 1.010801 0.112858 0.406871 0.033 Uiso calc 1
H H14C 0.879586 0.038874 0.449389 0.033 Uiso calc 1
C C15 0.75121(12) 0.46587(10) 0.12292(9) 0.0268(2) Uani d 1
H H15A 0.667202 0.462130 0.160693 0.040 Uiso calc 1
H H15B 0.739079 0.447442 0.062590 0.040 Uiso calc 1
H H15C 0.788927 0.544884 0.107845 0.040 Uiso calc 1
C C16 0.97334(11) 0.37799(9) 0.12476(8) 0.0216(2) Uani d 1
H H16A 1.013381 0.456339 0.107417 0.032 Uiso calc 1
H H16B 0.961933 0.356256 0.065737 0.032 Uiso calc 1
H H16C 1.029383 0.321247 0.165093 0.032 Uiso calc 1
O O8 0.91353(7) 0.66447(6) 0.36711(5) 0.01908(16) Uani d 1
O O9 0.80649(8) 0.74653(7) 0.47388(6) 0.02506(17) Uani d 1
O O10 0.69272(7) 0.91031(6) 0.27307(5) 0.01648(15) Uani d 1
O O11 0.78656(7) 0.78188(6) 0.19087(5) 0.01714(15) Uani d 1
O O12 1.03035(8) 0.83256(7) 0.34106(6) 0.02418(17) Uani d 1
O O13 1.20111(7) 0.58226(6) 0.17388(5) 0.01848(15) Uani d 1
O O14 1.35295(7) 0.69110(6) 0.22514(5) 0.01777(15) Uani d 1
C C17 0.80283(10) 0.71100(9) 0.40517(7) 0.01728(19) Uani d 1
C C18 0.68200(9) 0.70215(8) 0.35467(7) 0.01530(19) Uani d 1
C C19 0.71338(10) 0.68437(8) 0.25503(7) 0.01675(19) Uani d 1
H H19A 0.763701 0.611930 0.261691 0.020 Uiso calc 1
H H19B 0.631671 0.674776 0.227257 0.020 Uiso calc 1
C C20 0.72594(10) 0.89232(9) 0.18016(7) 0.01614(19) Uani d 1
C C21 0.61304(10) 0.81907(9) 0.33904(7) 0.01696(19) Uani d 1
H H21A 0.529030 0.814447 0.312520 0.020 Uiso calc 1
H H21B 0.595578 0.836590 0.401641 0.020 Uiso calc 1
C C22 0.59509(11) 0.60097(9) 0.41984(8) 0.0232(2) Uani d 1
H H22A 0.514044 0.598390 0.390309 0.035 Uiso calc 1
H H22B 0.575684 0.613336 0.483547 0.035 Uiso calc 1
H H22C 0.640143 0.526714 0.427203 0.035 Uiso calc 1
C C23 0.83068(11) 0.98287(10) 0.13041(8) 0.0226(2) Uani d 1
H H23A 0.903529 0.973284 0.170656 0.034 Uiso calc 1
H H23B 0.795553 1.061567 0.120902 0.034 Uiso calc 1
H H23C 0.860766 0.972364 0.067464 0.034 Uiso calc 1
C C24 0.60689(10) 0.90425(9) 0.12294(8) 0.0196(2) Uani d 1
H H24A 0.633618 0.901436 0.057087 0.029 Uiso calc 1
H H24B 0.565364 0.979148 0.120183 0.029 Uiso calc 1
H H24C 0.545396 0.839795 0.154879 0.029 Uiso calc 1
C C25 1.02532(10) 0.73291(9) 0.34016(7) 0.01695(19) Uani d 1
C C26 1.13437(9) 0.66492(8) 0.30582(7) 0.01591(19) Uani d 1
C C27 1.09366(9) 0.63078(9) 0.21756(7) 0.0179(2) Uani d 1
H H27A 1.021396 0.572587 0.238381 0.022 Uiso calc 1
H H27B 1.062981 0.700902 0.169665 0.022 Uiso calc 1
C C28 1.31372(10) 0.65704(9) 0.14491(7) 0.0171(2) Uani d 1
C C29 1.25393(10) 0.74666(9) 0.27107(8) 0.0182(2) Uani d 1
H H29A 1.229428 0.820862 0.224740 0.022 Uiso calc 1
H H29B 1.287269 0.765368 0.326907 0.022 Uiso calc 1
C C30 1.16462(10) 0.55598(9) 0.38751(8) 0.0207(2) Uani d 1
H H30A 1.190672 0.580001 0.442426 0.031 Uiso calc 1
H H30B 1.235311 0.513214 0.364143 0.031 Uiso calc 1
H H30C 1.087204 0.505140 0.408148 0.031 Uiso calc 1
C C31 1.29214(11) 0.76289(10) 0.05887(8) 0.0236(2) Uani d 1
H H31A 1.221283 0.809470 0.077099 0.035 Uiso calc 1
H H31B 1.269615 0.736065 0.004421 0.035 Uiso calc 1
H H31C 1.371653 0.811087 0.039866 0.035 Uiso calc 1
C C32 1.42178(10) 0.58090(9) 0.12077(8) 0.0211(2) Uani d 1
H H32A 1.501898 0.627907 0.099325 0.032 Uiso calc 1
H H32B 1.398129 0.549594 0.068966 0.032 Uiso calc 1
H H32C 1.435184 0.515969 0.178409 0.032 Uiso calc 1

loop_
_atom_site_aniso_label
_atom_site_aniso_U_11
_atom_site_aniso_U_22
_atom_site_aniso_U_33
_atom_site_aniso_U_12
_atom_site_aniso_U_13
_atom_site_aniso_U_23
O1 0.0127(3) 0.0173(3) 0.0257(4) 0.0006(3) -0.0049(3) -0.0074(3)
O2 0.0246(4) 0.0174(4) 0.0347(4) 0.0021(3) -0.0099(3) -0.0105(3)
O3 0.0121(3) 0.0186(3) 0.0166(3) 0.0000(3) -0.0012(2) -0.0071(3)
O4 0.0146(3) 0.0178(3) 0.0248(4) 0.0030(3) -0.0044(3) -0.0107(3)
O5 0.0211(4) 0.0332(4) 0.0234(4) 0.0008(3) -0.0028(3) -0.0138(3)
O6 0.0183(3) 0.0160(3) 0.0203(3) 0.0012(3) -0.0070(3) -0.0066(3)
O7 0.0213(4) 0.0127(3) 0.0178(3) 0.0020(3) -0.0047(3) -0.0049(3)
C1 0.0139(4) 0.0172(5) 0.0162(4) 0.0006(4) -0.0013(3) -0.0041(4)
C2 0.0124(4) 0.0144(4) 0.0178(4) 0.0000(3) -0.0021(3) -0.0049(3)
C3 0.0124(4) 0.0200(5) 0.0231(5) 0.0012(4) -0.0020(4) -0.0103(4)
C4 0.0140(4) 0.0162(4) 0.0166(4) 0.0011(3) -0.0008(3) -0.0060(4)
C5 0.0141(4) 0.0160(4) 0.0186(4) 0.0017(3) -0.0034(3) -0.0073(4)
C6 0.0196(5) 0.0176(5) 0.0207(5) -0.0032(4) -0.0043(4) -0.0011(4)
C7 0.0183(5) 0.0199(5) 0.0226(5) -0.0022(4) -0.0039(4) -0.0082(4)
C8 0.0240(5) 0.0211(5) 0.0172(5) -0.0030(4) 0.0005(4) -0.0034(4)
C9 0.0146(4) 0.0161(4) 0.0189(5) -0.0009(4) -0.0035(3) -0.0036(4)
C10 0.0127(4) 0.0143(4) 0.0177(4) 0.0005(3) -0.0037(3) -0.0037(3)
C11 0.0168(4) 0.0131(4) 0.0204(5) 0.0015(3) -0.0031(4) -0.0057(4)
C12 0.0200(5) 0.0147(4) 0.0168(4) 0.0030(4) -0.0042(4) -0.0047(4)
C13 0.0158(4) 0.0154(4) 0.0179(4) -0.0013(4) -0.0054(4) -0.0032(4)
C14 0.0179(5) 0.0202(5) 0.0244(5) 0.0031(4) -0.0052(4) 0.0005(4)
C15 0.0323(6) 0.0230(5) 0.0254(5) 0.0106(5) -0.0115(5) -0.0051(4)
C16 0.0236(5) 0.0200(5) 0.0195(5) 0.0001(4) 0.0007(4) -0.0038(4)
O8 0.0130(3) 0.0183(3) 0.0265(4) -0.0002(3) -0.0001(3) -0.0078(3)
O9 0.0234(4) 0.0331(4) 0.0206(4) 0.0007(3) -0.0015(3) -0.0110(3)
O10 0.0210(4) 0.0126(3) 0.0167(3) -0.0014(3) -0.0006(3) -0.0059(3)
O11 0.0163(3) 0.0159(3) 0.0197(3) -0.0001(3) 0.0016(3) -0.0068(3)
O12 0.0233(4) 0.0181(4) 0.0319(4) -0.0012(3) 0.0012(3) -0.0095(3)
O13 0.0138(3) 0.0179(3) 0.0250(4) -0.0027(3) 0.0002(3) -0.0088(3)
O14 0.0134(3) 0.0195(4) 0.0215(4) -0.0015(3) -0.0020(3) -0.0074(3)
C17 0.0154(4) 0.0160(4) 0.0189(5) 0.0000(4) 0.0011(4) -0.0034(4)
C18 0.0132(4) 0.0132(4) 0.0192(4) -0.0007(3) 0.0007(3) -0.0048(3)
C19 0.0168(5) 0.0128(4) 0.0222(5) -0.0005(4) -0.0016(4) -0.0075(4)
C20 0.0181(5) 0.0148(4) 0.0163(4) -0.0009(4) -0.0008(3) -0.0059(3)
C21 0.0164(5) 0.0157(4) 0.0184(5) 0.0009(4) 0.0011(4) -0.0051(4)
C22 0.0207(5) 0.0180(5) 0.0267(5) -0.0051(4) 0.0016(4) -0.0008(4)
C23 0.0249(5) 0.0215(5) 0.0196(5) -0.0082(4) -0.0009(4) -0.0031(4)
C24 0.0204(5) 0.0201(5) 0.0198(5) 0.0002(4) -0.0045(4) -0.0074(4)
C25 0.0152(4) 0.0184(5) 0.0168(4) -0.0007(4) -0.0028(3) -0.0039(4)
C26 0.0136(4) 0.0150(4) 0.0190(5) -0.0010(3) -0.0023(3) -0.0045(4)
C27 0.0129(4) 0.0200(5) 0.0226(5) -0.0009(4) -0.0022(4) -0.0086(4)
C28 0.0158(5) 0.0159(5) 0.0192(5) -0.0023(4) -0.0022(4) -0.0044(4)
C29 0.0155(5) 0.0172(5) 0.0228(5) -0.0024(4) -0.0007(4) -0.0074(4)
C30 0.0188(5) 0.0180(5) 0.0229(5) 0.0009(4) -0.0033(4) -0.0019(4)
C31 0.0253(5) 0.0213(5) 0.0216(5) 0.0008(4) -0.0028(4) -0.0020(4)
C32 0.0171(5) 0.0205(5) 0.0254(5) 0.0003(4) 0.0005(4) -0.0068(4)

loop_
_atom_type_symbol
_atom_type_description
_atom_type_scat_dispersion_real
_atom_type_scat_dispersion_imag
_atom_type_scat_source
C C 0.0033 0.0016 'International Tables Vol C Tables 4.2.6.8 and 6.1.1.4'
H H 0.0000 0.0000 'International Tables Vol C Tables 4.2.6.8 and 6.1.1.4'
O O 0.0106 0.0060 'International Tables Vol C Tables 4.2.6.8 and 6.1.1.4'

loop_
_geom_angle_atom_site_label_1
_geom_angle_atom_site_label_2
_geom_angle_atom_site_label_3
_geom_angle
C1 O1 C9 118.80(8)
C4 O3 C5 113.91(7)
C4 O4 C3 114.18(8)
C12 O6 C11 113.64(8)
C13 O7 C12 114.10(8)
O2 C1 O1 123.18(9)
O2 C1 C2 126.81(9)
O1 C1 C2 109.90(8)
C1 C2 C5 108.49(8)
C1 C2 C6 111.34(8)
C5 C2 C6 110.85(8)
C1 C2 C3 107.78(8)
C5 C2 C3 107.70(8)
C6 C2 C3 110.56(9)
O4 C3 C2 109.92(8)
O4 C3 H3A 109.7
C2 C3 H3A 109.7
O4 C3 H3B 109.7
C2 C3 H3B 109.7
H3A C3 H3B 108.2
O4 C4 O3 110.43(8)
O4 C4 C7 105.51(8)
O3 C4 C7 105.46(8)
O4 C4 C8 111.28(8)
O3 C4 C8 111.84(8)
C7 C4 C8 112.00(9)
O3 C5 C2 109.66(8)
O3 C5 H5A 109.7
C2 C5 H5A 109.7
O3 C5 H5B 109.7
C2 C5 H5B 109.7
H5A C5 H5B 108.2
C2 C6 H6A 109.5
C2 C6 H6B 109.5
H6A C6 H6B 109.5
C2 C6 H6C 109.5
H6A C6 H6C 109.5
H6B C6 H6C 109.5
C4 C7 H7A 109.5
C4 C7 H7B 109.5
H7A C7 H7B 109.5
C4 C7 H7C 109.5
H7A C7 H7C 109.5
H7B C7 H7C 109.5
C4 C8 H8A 109.5
C4 C8 H8B 109.5
H8A C8 H8B 109.5
C4 C8 H8C 109.5
H8A C8 H8C 109.5
H8B C8 H8C 109.5
O5 C9 O1 120.96(9)
O5 C9 C10 125.75(9)
O1 C9 C10 113.15(9)
C11 C10 C9 113.22(8)
C11 C10 C13 107.29(8)
C9 C10 C13 107.24(8)
C11 C10 C14 109.60(9)
C9 C10 C14 109.05(8)
C13 C10 C14 110.40(8)
O6 C11 C10 111.08(8)
O6 C11 H11A 109.4
C10 C11 H11A 109.4
O6 C11 H11B 109.4
C10 C11 H11B 109.4
H11A C11 H11B 108.0
O6 C12 O7 110.23(8)
O6 C12 C15 105.58(9)
O7 C12 C15 105.40(8)
O6 C12 C16 111.80(8)
O7 C12 C16 111.59(9)
C15 C12 C16 111.91(9)
O7 C13 C10 110.12(8)
O7 C13 H13A 109.6
C10 C13 H13A 109.6
O7 C13 H13B 109.6
C10 C13 H13B 109.6
H13A C13 H13B 108.2
C10 C14 H14A 109.5
C10 C14 H14B 109.5
H14A C14 H14B 109.5
C10 C14 H14C 109.5
H14A C14 H14C 109.5
H14B C14 H14C 109.5
C12 C15 H15A 109.5
C12 C15 H15B 109.5
H15A C15 H15B 109.5
C12 C15 H15C 109.5
H15A C15 H15C 109.5
H15B C15 H15C 109.5
C12 C16 H16A 109.5
C12 C16 H16B 109.5
H16A C16 H16B 109.5
C12 C16 H16C 109.5
H16A C16 H16C 109.5
H16B C16 H16C 109.5
C25 O8 C17 118.48(8)
C21 O10 C20 114.29(7)
C20 O11 C19 114.15(8)
C28 O13 C27 114.50(8)
C28 O14 C29 114.37(8)
O9 C17 O8 121.02(9)
O9 C17 C18 125.63(9)
O8 C17 C18 113.21(9)
C17 C18 C19 112.87(8)
C17 C18 C21 106.98(8)
C19 C18 C21 106.97(8)
C17 C18 C22 108.84(9)
C19 C18 C22 110.24(8)
C21 C18 C22 110.90(9)
O11 C19 C18 111.17(8)
O11 C19 H19A 109.4
C18 C19 H19A 109.4
O11 C19 H19B 109.4
C18 C19 H19B 109.4
H19A C19 H19B 108.0
O11 C20 O10 110.54(8)
O11 C20 C23 105.06(9)
O10 C20 C23 105.60(8)
O11 C20 C24 111.92(8)
O10 C20 C24 110.91(8)
C23 C20 C24 112.51(9)
O10 C21 C18 109.60(8)
O10 C21 H21A 109.7
C18 C21 H21A 109.7
O10 C21 H21B 109.7
C18 C21 H21B 109.7
H21A C21 H21B 108.2
C18 C22 H22A 109.5
C18 C22 H22B 109.5
H22A C22 H22B 109.5
C18 C22 H22C 109.5
H22A C22 H22C 109.5
H22B C22 H22C 109.5
C20 C23 H23A 109.5
C20 C23 H23B 109.5
H23A C23 H23B 109.5
C20 C23 H23C 109.5
H23A C23 H23C 109.5
H23B C23 H23C 109.5
C20 C24 H24A 109.5
C20 C24 H24B 109.5
H24A C24 H24B 109.5
C20 C24 H24C 109.5
H24A C24 H24C 109.5
H24B C24 H24C 109.5
O12 C25 O8 123.29(9)
O12 C25 C26 126.46(9)
O8 C25 C26 110.18(9)
C25 C26 C30 110.55(8)
C25 C26 C29 108.29(8)
C30 C26 C29 111.02(9)
C25 C26 C27 108.45(8)
C30 C26 C27 111.08(9)
C29 C26 C27 107.34(8)
O13 C27 C26 110.17(8)
O13 C27 H27A 109.6
C26 C27 H27A 109.6
O13 C27 H27B 109.6
C26 C27 H27B 109.6
H27A C27 H27B 108.1
O14 C28 O13 110.38(8)
O14 C28 C32 105.13(8)
O13 C28 C32 105.60(8)
O14 C28 C31 111.89(9)
O13 C28 C31 111.58(9)
C32 C28 C31 111.90(9)
O14 C29 C26 109.88(8)
O14 C29 H29A 109.7
C26 C29 H29A 109.7
O14 C29 H29B 109.7
C26 C29 H29B 109.7
H29A C29 H29B 108.2
C26 C30 H30A 109.5
C26 C30 H30B 109.5
H30A C30 H30B 109.5
C26 C30 H30C 109.5
H30A C30 H30C 109.5
H30B C30 H30C 109.5
C28 C31 H31A 109.5
C28 C31 H31B 109.5
H31A C31 H31B 109.5
C28 C31 H31C 109.5
H31A C31 H31C 109.5
H31B C31 H31C 109.5
C28 C32 H32A 109.5
C28 C32 H32B 109.5
H32A C32 H32B 109.5
C28 C32 H32C 109.5
H32A C32 H32C 109.5
H32B C32 H32C 109.5

loop_
_geom_bond_atom_site_label_1
_geom_bond_atom_site_label_2
_geom_bond_distance
O1 C1 1.3792(12)
O1 C9 1.4041(12)
O2 C1 1.1943(13)
O3 C4 1.4304(12)
O3 C5 1.4330(12)
O4 C4 1.4251(12)
O4 C3 1.4284(12)
O5 C9 1.1946(13)
O6 C12 1.4276(13)
O6 C11 1.4314(12)
O7 C13 1.4301(12)
O7 C12 1.4331(13)
C1 C2 1.5135(14)
C2 C5 1.5336(14)
C2 C6 1.5346(14)
C2 C3 1.5482(14)
C3 H3A 0.9900
C3 H3B 0.9900
C4 C7 1.5152(14)
C4 C8 1.5293(14)
C5 H5A 0.9900
C5 H5B 0.9900
C6 H6A 0.9800
C6 H6B 0.9800
C6 H6C 0.9800
C7 H7A 0.9800
C7 H7B 0.9800
C7 H7C 0.9800
C8 H8A 0.9800
C8 H8B 0.9800
C8 H8C 0.9800
C9 C10 1.5273(15)
C10 C11 1.5259(14)
C10 C13 1.5312(14)
C10 C14 1.5368(14)
C11 H11A 0.9900
C11 H11B 0.9900
C12 C15 1.5112(14)
C12 C16 1.5281(15)
C13 H13A 0.9900
C13 H13B 0.9900
C14 H14A 0.9800
C14 H14B 0.9800
C14 H14C 0.9800
C15 H15A 0.9800
C15 H15B 0.9800
C15 H15C 0.9800
C16 H16A 0.9800
C16 H16B 0.9800
C16 H16C 0.9800
O8 C25 1.3820(13)
O8 C17 1.4073(13)
O9 C17 1.1939(13)
O10 C21 1.4321(12)
O10 C20 1.4360(12)
O11 C20 1.4274(13)
O11 C19 1.4333(12)
O12 C25 1.1942(14)
O13 C28 1.4301(12)
O13 C27 1.4318(13)
O14 C28 1.4296(13)
O14 C29 1.4341(13)
C17 C18 1.5239(15)
C18 C19 1.5264(15)
C18 C21 1.5278(14)
C18 C22 1.5378(14)
C19 H19A 0.9900
C19 H19B 0.9900
C20 C23 1.5140(14)
C20 C24 1.5290(15)
C21 H21A 0.9900
C21 H21B 0.9900
C22 H22A 0.9800
C22 H22B 0.9800
C22 H22C 0.9800
C23 H23A 0.9800
C23 H23B 0.9800
C23 H23C 0.9800
C24 H24A 0.9800
C24 H24B 0.9800
C24 H24C 0.9800
C25 C26 1.5163(14)
C26 C30 1.5346(14)
C26 C29 1.5369(14)
C26 C27 1.5432(15)
C27 H27A 0.9900
C27 H27B 0.9900
C28 C32 1.5154(15)
C28 C31 1.5264(15)
C29 H29A 0.9900
C29 H29B 0.9900
C30 H30A 0.9800
C30 H30B 0.9800
C30 H30C 0.9800
C31 H31A 0.9800
C31 H31B 0.9800
C31 H31C 0.9800
C32 H32A 0.9800
C32 H32B 0.9800
C32 H32C 0.9800

loop_
_geom_hbond_atom_site_label_D
_geom_hbond_atom_site_label_H
_geom_hbond_atom_site_label_A
_geom_hbond_site_symmetry_A
_geom_hbond_distance_DH
_geom_hbond_distance_HA
_geom_hbond_distance_DA
_geom_hbond_angle_DHA
_geom_hbond_publ_flag
C3 H3B O10 1_545 0.99 2.54 3.5043(16) 164 yes
C5 H5A O9 2_666 0.99 2.54 3.4723(18) 156 yes
C11 H11B O10 1_545 0.99 2.57 3.5152(17) 161 yes
C14 H14A O12 2_766 0.98 2.56 3.531(2) 171 yes
C16 H16C O3 1_655 0.98 2.53 3.4973(16) 170 yes
C19 H19A O7 . 0.99 2.53 3.5095(17) 168 yes
C27 H27A O7 . 0.99 2.52 3.5035(16) 170 yes

loop_
_geom_torsion_atom_site_label_1
_geom_torsion_atom_site_label_2
_geom_torsion_atom_site_label_3
_geom_torsion_atom_site_label_4
_geom_torsion
C9 O1 C1 O2 3.46(14)
C9 O1 C1 C2 -179.97(8)
O2 C1 C2 C5 -3.88(14)
O1 C1 C2 C5 179.70(7)
O2 C1 C2 C6 -126.13(11)
O1 C1 C2 C6 57.46(10)
O2 C1 C2 C3 112.47(11)
O1 C1 C2 C3 -63.95(10)
C4 O4 C3 C2 56.70(10)
C1 C2 C3 O4 -171.01(8)
C5 C2 C3 O4 -54.14(10)
C6 C2 C3 O4 67.10(10)
C3 O4 C4 O3 -56.64(10)
C3 O4 C4 C7 -170.13(8)
C3 O4 C4 C8 68.19(11)
C5 O3 C4 O4 57.13(10)
C5 O3 C4 C7 170.65(8)
C5 O3 C4 C8 -67.37(10)
C4 O3 C5 C2 -57.84(10)
C1 C2 C5 O3 170.98(7)
C6 C2 C5 O3 -66.48(10)
C3 C2 C5 O3 54.57(10)
C1 O1 C9 O5 57.23(13)
C1 O1 C9 C10 -126.81(9)
O5 C9 C10 C11 -168.32(10)
O1 C9 C10 C11 15.95(11)
O5 C9 C10 C13 -50.17(13)
O1 C9 C10 C13 134.10(8)
O5 C9 C10 C14 69.39(13)
O1 C9 C10 C14 -106.34(10)
C12 O6 C11 C10 56.87(11)
C9 C10 C11 O6 63.78(10)
C13 C10 C11 O6 -54.34(10)
C14 C10 C11 O6 -174.23(8)
C11 O6 C12 O7 -55.71(10)
C11 O6 C12 C15 -169.06(8)
C11 O6 C12 C16 69.02(11)
C13 O7 C12 O6 56.53(11)
C13 O7 C12 C15 170.01(8)
C13 O7 C12 C16 -68.31(10)
C12 O7 C13 C10 -57.49(11)
C11 C10 C13 O7 54.30(10)
C9 C10 C13 O7 -67.63(10)
C14 C10 C13 O7 173.69(8)
C25 O8 C17 O9 -55.71(13)
C25 O8 C17 C18 128.37(9)
O9 C17 C18 C19 164.90(10)
O8 C17 C18 C19 -19.41(11)
O9 C17 C18 C21 47.51(13)
O8 C17 C18 C21 -136.79(8)
O9 C17 C18 C22 -72.37(13)
O8 C17 C18 C22 103.33(10)
C20 O11 C19 C18 -55.78(11)
C17 C18 C19 O11 -62.23(11)
C21 C18 C19 O11 55.16(10)
C22 C18 C19 O11 175.83(8)
C19 O11 C20 O10 53.54(10)
C19 O11 C20 C23 167.00(8)
C19 O11 C20 C24 -70.62(11)
C21 O10 C20 O11 -55.42(11)
C21 O10 C20 C23 -168.54(8)
C21 O10 C20 C24 69.31(10)
C20 O10 C21 C18 58.32(10)
C17 C18 C21 O10 65.26(10)
C19 C18 C21 O10 -55.93(10)
C22 C18 C21 O10 -176.18(8)
C17 O8 C25 O12 -5.51(15)
C17 O8 C25 C26 177.25(8)
O12 C25 C26 C30 121.38(11)
O8 C25 C26 C30 -61.49(11)
O12 C25 C26 C29 -0.44(14)
O8 C25 C26 C29 176.69(8)
O12 C25 C26 C27 -116.62(11)
O8 C25 C26 C27 60.51(10)
C28 O13 C27 C26 -56.55(11)
C25 C26 C27 O13 171.20(8)
C30 C26 C27 O13 -67.12(10)
C29 C26 C27 O13 54.41(10)
C29 O14 C28 O13 -55.94(10)
C29 O14 C28 C32 -169.37(8)
C29 O14 C28 C31 68.96(11)
C27 O13 C28 O14 55.42(10)
C27 O13 C28 C32 168.54(8)
C27 O13 C28 C31 -69.66(11)
C28 O14 C29 C26 57.59(10)
C25 C26 C29 O14 -171.68(8)
C30 C26 C29 O14 66.78(11)
C27 C26 C29 O14 -54.79(10)

_cod_database_fobs_code 2243225
